data_7019992
loop_
_publ_author_name
'Tan, Bin'
'Xie, Zai-Lai'
'Feng, Mei-Ling'
'Hu, Bing'
'Wu, Zhao-Feng'
'Huang, Xiao-Ying'

_publ_section_title
;
 Ionothermal syntheses, crystal structures and properties of
 three-dimensional rare earth metal-organic frameworks with
 1,4-naphthalenedicarboxylic acid.
;
_journal_issue 35
_journal_name_full 'Dalton transactions (Cambridge, England : 2003)'
_journal_page_first 10576
_journal_page_last 10584
_journal_paper_doi 10.1039/c2dt30944k
_journal_volume 41
_journal_year 2012
_chemical_formula_moiety 'C36 H18 Cl O12 Sm2, C10 H19 N2'
_chemical_formula_sum 'C46 H37 Cl N2 O12 Sm2'
_chemical_formula_weight 1145.93
_space_group_IT_number 14
_symmetry_cell_setting monoclinic
_symmetry_space_group_name_Hall '-P 2ybc'
_symmetry_space_group_name_H-M 'P 1 21/c 1'
_atom_sites_solution_hydrogens geom
_atom_sites_solution_primary direct
_atom_sites_solution_secondary difmap
_audit_creation_method SHELXL-97
_cell_angle_alpha 90.00
_cell_angle_beta 95.176(2)
_cell_angle_gamma 90.00
_cell_formula_units_Z 4
_cell_length_a 17.8177(4)
_cell_length_b 14.8107(3)
_cell_length_c 15.9935(4)
_cell_measurement_reflns_used 12327
_cell_measurement_temperature 293(2)
_cell_measurement_theta_max 28.8748
_cell_measurement_theta_min 2.5199
_cell_volume 4203.36(17)
_computing_cell_refinement
;
CrysAlisPro, Oxford Diffraction Ltd.,
Version 1.171.33.66
;
_computing_data_collection
;
CrysAlisPro, Oxford Diffraction Ltd.,
Version 1.171.33.66
;
_computing_data_reduction
;
CrysAlisPro, Oxford Diffraction Ltd.,
Version 1.171.33.66
;
_computing_molecular_graphics 'DIAMOND. Version 3.0. Crystal Impact'
_computing_publication_material 'Windows Word 2003'
_computing_structure_refinement 'SHELXL-97 (Sheldrick, 1997)'
_computing_structure_solution 'SHELXS-97 (Sheldrick, 1990)'
_diffrn_ambient_temperature 293(2)
_diffrn_detector_area_resol_mean 16.2083
_diffrn_measured_fraction_theta_full 0.995
_diffrn_measured_fraction_theta_max 0.995
_diffrn_measurement_device_type 'Xcalibur, Eos'
_diffrn_measurement_method '\w scans'
_diffrn_radiation_monochromator graphite
_diffrn_radiation_source 'fine-focus sealed tube'
_diffrn_radiation_type MoK\a
_diffrn_radiation_wavelength 0.71073
_diffrn_reflns_av_R_equivalents 0.0203
_diffrn_reflns_av_sigmaI/netI 0.0296
_diffrn_reflns_limit_h_max 22
_diffrn_reflns_limit_h_min -20
_diffrn_reflns_limit_k_max 16
_diffrn_reflns_limit_k_min -18
_diffrn_reflns_limit_l_max 12
_diffrn_reflns_limit_l_min -20
_diffrn_reflns_number 17852
_diffrn_reflns_theta_full 26.55
_diffrn_reflns_theta_max 26.55
_diffrn_reflns_theta_min 2.68
_exptl_absorpt_coefficient_mu 2.899
_exptl_absorpt_correction_T_max 1.00000
_exptl_absorpt_correction_T_min 0.80679
_exptl_absorpt_correction_type multi-scan
_exptl_absorpt_process_details
;
CrysAlisPro, Oxford Diffraction Ltd.,
Version 1.171.33.66 (release 28-04-2010 CrysAlis171 .NET)
(compiled Apr 28 2010,14:27:37)
Empirical absorption correction using spherical harmonics,
implemented in SCALE3 ABSPACK scaling algorithm.
;
_exptl_crystal_colour yellow
_exptl_crystal_density_diffrn 1.811
_exptl_crystal_density_method 'not measured'
_exptl_crystal_description block
_exptl_crystal_F_000 2256
_exptl_crystal_size_max 0.22
_exptl_crystal_size_mid 0.20
_exptl_crystal_size_min 0.18
_refine_diff_density_max 1.368
_refine_diff_density_min -1.892
_refine_diff_density_rms 0.131
_refine_ls_extinction_method none
_refine_ls_goodness_of_fit_ref 1.031
_refine_ls_hydrogen_treatment constr
_refine_ls_matrix_type full
_refine_ls_number_parameters 607
_refine_ls_number_reflns 8726
_refine_ls_number_restraints 373
_refine_ls_restrained_S_all 1.033
_refine_ls_R_factor_all 0.0470
_refine_ls_R_factor_gt 0.0351
_refine_ls_shift/su_max 0.001
_refine_ls_shift/su_mean 0.000
_refine_ls_structure_factor_coef Fsqd
_refine_ls_weighting_details 'calc w=1/[\s^2^(Fo^2^)+(0.0336P)^2^+22.9541P] where P=(Fo^2^+2Fc^2^)/3'
_refine_ls_weighting_scheme calc
_refine_ls_wR_factor_gt 0.0836
_refine_ls_wR_factor_ref 0.0876
_reflns_number_gt 7079
_reflns_number_total 8726
_reflns_threshold_expression >2sigma(I)
_cod_data_source_file c2dt30944k.txt
_cod_data_source_block compound-5
_cod_original_cell_volume 4203.38(16)
_cod_original_sg_symbol_H-M 'P 21/c'
_cod_database_code 7019992

loop_
_symmetry_equiv_pos_as_xyz
'x, y, z'
'-x, y+1/2, -z+1/2'
'-x, -y, -z'
'x, -y-1/2, z-1/2'

loop_
_atom_site_label
_atom_site_type_symbol
_atom_site_fract_x
_atom_site_fract_y
_atom_site_fract_z
_atom_site_U_iso_or_equiv
_atom_site_adp_type
_atom_site_occupancy
_atom_site_symmetry_multiplicity
_atom_site_calc_flag
_atom_site_refinement_flags
_atom_site_disorder_assembly
_atom_site_disorder_group
Sm1 Sm 0.378008(12) 0.024810(15) -0.005075(13) 0.01329(7) Uani 1 1 d . . .
Sm2 Sm 0.115786(12) 0.012169(15) -0.001149(14) 0.01425(7) Uani 1 1 d . . .
Cl1 Cl 0.25198(7) -0.08503(9) 0.02344(9) 0.0296(3) Uani 1 1 d . . .
O1 O 0.4492(2) 0.1269(3) -0.0775(3) 0.0378(10) Uani 1 1 d . . .
O2 O 0.5735(2) 0.1085(3) -0.0627(3) 0.0382(10) Uani 1 1 d . . .
O3 O 0.3152(2) 0.1309(3) 0.0739(3) 0.0399(11) Uani 1 1 d . . .
O5 O 0.4718(2) 0.4309(3) -0.4002(3) 0.0406(11) Uani 1 1 d . . .
O4 O 0.1936(2) 0.1358(2) 0.0303(2) 0.0298(9) Uani 1 1 d . . .
O6 O 0.5957(2) 0.4321(3) -0.3811(2) 0.0390(10) Uani 1 1 d . . .
O7 O 0.2867(2) 0.4302(3) 0.3891(2) 0.0314(9) Uani 1 1 d . . .
O8 O 0.1629(2) 0.4519(3) 0.3674(2) 0.0264(8) Uani 1 1 d . . .
O9 O 0.0621(2) 0.0927(3) 0.1102(2) 0.0325(9) Uani 1 1 d . . .
O10 O -0.0628(2) 0.1028(3) 0.0880(2) 0.0333(9) Uani 1 1 d . . .
O11 O 0.0115(2) 0.4133(3) 0.4347(2) 0.0332(9) Uani 1 1 d . . .
O12 O -0.1077(2) 0.4065(3) 0.3866(3) 0.0403(11) Uani 1 1 d . . .
C1 C 0.5143(3) 0.1462(3) -0.0929(3) 0.0257(11) Uani 1 1 d . . .
C2 C 0.5221(3) 0.2198(3) -0.1575(3) 0.0226(11) Uani 1 1 d . . .
C3 C 0.4715(3) 0.2181(4) -0.2269(4) 0.0313(13) Uani 1 1 d . . .
H3A H 0.4340 0.1742 -0.2318 0.038 Uiso 1 1 calc R . .
C4 C 0.4759(3) 0.2826(4) -0.2915(3) 0.0306(13) Uani 1 1 d . . .
H4A H 0.4414 0.2801 -0.3387 0.037 Uiso 1 1 calc R . .
C5 C 0.5294(3) 0.3481(3) -0.2861(3) 0.0224(11) Uani 1 1 d . . .
C6 C 0.5817(3) 0.3545(3) -0.2123(3) 0.0212(10) Uani 1 1 d . . .
C7 C 0.5782(3) 0.2884(3) -0.1484(3) 0.0211(10) Uani 1 1 d . . .
C8 C 0.6300(3) 0.2952(4) -0.0758(3) 0.0302(12) Uani 1 1 d . . .
H8A H 0.6293 0.2518 -0.0339 0.036 Uiso 1 1 calc R . .
C9 C 0.6808(3) 0.3640(4) -0.0664(4) 0.0391(15) Uani 1 1 d . . .
H9A H 0.7143 0.3673 -0.0184 0.047 Uiso 1 1 calc R . .
C10 C 0.6824(3) 0.4304(4) -0.1295(4) 0.0386(14) Uani 1 1 d . . .
H10A H 0.7167 0.4777 -0.1225 0.046 Uiso 1 1 calc R . .
C11 C 0.6345(3) 0.4259(4) -0.2004(3) 0.0299(12) Uani 1 1 d . . .
H11A H 0.6363 0.4702 -0.2414 0.036 Uiso 1 1 calc R . .
C12 C 0.5328(3) 0.4085(4) -0.3610(3) 0.0273(12) Uani 1 1 d . . .
C13 C 0.2500(3) 0.1629(4) 0.0760(3) 0.0260(11) Uani 1 1 d . . .
C14 C 0.2396(3) 0.2347(4) 0.1406(3) 0.0245(11) Uani 1 1 d . . .
C15 C 0.2827(3) 0.2278(4) 0.2155(4) 0.0353(14) Uani 1 1 d . . .
H15A H 0.3174 0.1809 0.2229 0.042 Uiso 1 1 calc R . .
C16 C 0.2765(3) 0.2887(4) 0.2814(4) 0.0350(14) Uani 1 1 d . . .
H16A H 0.3075 0.2823 0.3310 0.042 Uiso 1 1 calc R . .
C17 C 0.2254(3) 0.3573(3) 0.2736(3) 0.0217(10) Uani 1 1 d . . .
C18 C 0.1779(3) 0.3681(3) 0.1972(3) 0.0192(10) Uani 1 1 d . . .
C19 C 0.1866(3) 0.3068(3) 0.1284(3) 0.0208(10) Uani 1 1 d . . .
C20 C 0.1434(3) 0.3228(4) 0.0516(3) 0.0310(13) Uani 1 1 d . . .
H20A H 0.1489 0.2847 0.0064 0.037 Uiso 1 1 calc R . .
C21 C 0.0938(4) 0.3926(4) 0.0421(4) 0.0382(14) Uani 1 1 d . . .
H21A H 0.0661 0.4015 -0.0094 0.046 Uiso 1 1 calc R . .
C22 C 0.0841(3) 0.4508(4) 0.1088(4) 0.0341(13) Uani 1 1 d . . .
H22A H 0.0500 0.4983 0.1016 0.041 Uiso 1 1 calc R . .
C23 C 0.1243(3) 0.4387(3) 0.1843(3) 0.0256(11) Uani 1 1 d . . .
H23A H 0.1165 0.4775 0.2284 0.031 Uiso 1 1 calc R . .
C24 C 0.2243(3) 0.4186(3) 0.3495(3) 0.0211(10) Uani 1 1 d . . .
C25 C 0.0001(3) 0.1284(4) 0.1216(3) 0.0276(12) Uani 1 1 d . . .
C26 C -0.0006(3) 0.2068(4) 0.1807(3) 0.0255(11) Uani 1 1 d . . .
C27 C 0.0385(3) 0.1997(4) 0.2574(4) 0.0336(13) Uani 1 1 d . . .
H27A H 0.0721 0.1521 0.2680 0.040 Uiso 1 1 calc R . .
C28 C 0.0288(3) 0.2635(4) 0.3216(3) 0.0340(13) Uani 1 1 d . . .
H28A H 0.0562 0.2577 0.3736 0.041 Uiso 1 1 calc R . .
C29 C -0.0200(3) 0.3327(4) 0.3073(3) 0.0259(11) Uani 1 1 d . . .
C30 C -0.0560(3) 0.3486(4) 0.2253(3) 0.0250(11) Uani 1 1 d . . .
C31 C -0.0469(3) 0.2840(4) 0.1604(3) 0.0256(11) Uani 1 1 d . . .
C32 C -0.0811(4) 0.3007(4) 0.0790(4) 0.0373(14) Uani 1 1 d . . .
H32A H -0.0767 0.2582 0.0369 0.045 Uiso 1 1 calc R . .
C33 C -0.1204(4) 0.3777(5) 0.0611(4) 0.0490(17) Uani 1 1 d . . .
H33A H -0.1414 0.3885 0.0067 0.059 Uiso 1 1 calc R . .
C34 C -0.1295(4) 0.4411(5) 0.1243(5) 0.0495(17) Uani 1 1 d . . .
H34A H -0.1569 0.4934 0.1113 0.059 Uiso 1 1 calc R . .
C35 C -0.0992(4) 0.4275(4) 0.2043(4) 0.0394(14) Uani 1 1 d . . .
H35A H -0.1066 0.4701 0.2456 0.047 Uiso 1 1 calc R . .
C36 C -0.0398(3) 0.3887(4) 0.3803(3) 0.0283(12) Uani 1 1 d . . .
N1A N 0.2364(8) -0.2677(8) 0.2794(7) 0.0592(18) Uani 0.603(8) 1 d PDU A 1
N2A N 0.3046(10) -0.1470(10) 0.2685(10) 0.0675(17) Uani 0.603(8) 1 d PDU A 1
C37A C 0.2867(8) -0.2662(9) 0.3464(8) 0.057(2) Uani 0.603(8) 1 d PDU A 1
H37A H 0.2912 -0.3077 0.3903 0.068 Uiso 0.603(8) 1 calc PR A 1
C38A C 0.3326(9) -0.1881(10) 0.3373(8) 0.066(2) Uani 0.603(8) 1 d PDU A 1
H38A H 0.3739 -0.1699 0.3729 0.079 Uiso 0.603(8) 1 calc PR A 1
C39A C 0.2525(12) -0.2034(12) 0.2276(12) 0.0576(18) Uani 0.603(8) 1 d PDU A 1
H39A H 0.2320 -0.1971 0.1723 0.069 Uiso 0.603(8) 1 calc PR A 1
C40A C 0.1810(8) -0.3377(9) 0.2564(10) 0.077(3) Uani 0.603(8) 1 d PDU A 1
H40A H 0.1376 -0.3112 0.2259 0.116 Uiso 0.603(8) 1 calc PR A 1
H40B H 0.1663 -0.3662 0.3062 0.116 Uiso 0.603(8) 1 calc PR A 1
H40C H 0.2026 -0.3819 0.2218 0.116 Uiso 0.603(8) 1 calc PR A 1
C41A C 0.3274(10) -0.0583(10) 0.2352(10) 0.091(2) Uani 0.603(8) 1 d PDU A 1
H41A H 0.2842 -0.0183 0.2282 0.109 Uiso 0.603(8) 1 calc PR A 1
H41B H 0.3467 -0.0664 0.1809 0.109 Uiso 0.603(8) 1 calc PR A 1
C43A C 0.3316(10) 0.0268(13) 0.3556(12) 0.123(3) Uani 0.603(8) 1 d PDU A 1
H43A H 0.2874 0.0487 0.3217 0.148 Uiso 0.603(8) 1 calc PR A 1
H43B H 0.3156 -0.0177 0.3948 0.148 Uiso 0.603(8) 1 calc PR A 1
C42A C 0.3888(10) -0.0169(13) 0.2977(11) 0.111(2) Uani 0.603(8) 1 d PDU A 1
H42A H 0.4193 0.0276 0.2720 0.133 Uiso 0.603(8) 1 calc PR A 1
H42B H 0.4207 -0.0622 0.3267 0.133 Uiso 0.603(8) 1 calc PR A 1
C44A C 0.3727(13) 0.1069(11) 0.4042(10) 0.137(3) Uani 0.603(8) 1 d PDU A 1
H44A H 0.4006 0.1405 0.3652 0.165 Uiso 0.603(8) 1 calc PR A 1
H44B H 0.3348 0.1471 0.4233 0.165 Uiso 0.603(8) 1 calc PR A 1
C45A C 0.4271(11) 0.0808(15) 0.4801(12) 0.145(3) Uani 0.603(8) 1 d PDU A 1
H45A H 0.4781 0.0922 0.4663 0.174 Uiso 0.603(8) 1 calc PR A 1
H45D H 0.4226 0.0164 0.4894 0.174 Uiso 0.603(8) 1 calc PR A 1
C46A C 0.4153(17) 0.1302(18) 0.5628(11) 0.168(5) Uani 0.603(8) 1 d PDU A 1
H46A H 0.4494 0.1062 0.6072 0.251 Uiso 0.603(8) 1 calc PR A 1
H46B H 0.3643 0.1215 0.5762 0.251 Uiso 0.603(8) 1 calc PR A 1
H46C H 0.4248 0.1935 0.5564 0.251 Uiso 0.603(8) 1 calc PR A 1
N2B N 0.3090(15) -0.1655(15) 0.2736(15) 0.0675(17) Uani 0.397(8) 1 d PDU A 2
N1B N 0.2256(12) -0.2714(12) 0.2512(11) 0.0592(18) Uani 0.397(8) 1 d PDU A 2
C40B C 0.1680(12) -0.3193(15) 0.2003(13) 0.077(3) Uani 0.397(8) 1 d PDU A 2
H40D H 0.1606 -0.2913 0.1460 0.116 Uiso 0.397(8) 1 calc PR A 2
H40E H 0.1218 -0.3176 0.2268 0.116 Uiso 0.397(8) 1 calc PR A 2
H40F H 0.1833 -0.3809 0.1940 0.116 Uiso 0.397(8) 1 calc PR A 2
C37B C 0.2572(13) -0.2854(13) 0.3285(12) 0.057(2) Uani 0.397(8) 1 d PDU A 2
H37B H 0.2455 -0.3302 0.3659 0.068 Uiso 0.397(8) 1 calc PR A 2
C38B C 0.3133(14) -0.2163(15) 0.3415(12) 0.066(2) Uani 0.397(8) 1 d PDU A 2
H38B H 0.3466 -0.2086 0.3892 0.079 Uiso 0.397(8) 1 calc PR A 2
C41B C 0.3559(13) -0.0866(13) 0.2521(17) 0.091(2) Uani 0.397(8) 1 d PDU A 2
H41C H 0.3481 -0.0806 0.1916 0.109 Uiso 0.397(8) 1 calc PR A 2
H41D H 0.4078 -0.1057 0.2644 0.109 Uiso 0.397(8) 1 calc PR A 2
C42B C 0.352(2) 0.0102(16) 0.2870(14) 0.111(2) Uani 0.397(8) 1 d PDU A 2
H42C H 0.2997 0.0277 0.2837 0.133 Uiso 0.397(8) 1 calc PR A 2
H42D H 0.3768 0.0497 0.2494 0.133 Uiso 0.397(8) 1 calc PR A 2
C39B C 0.2466(19) -0.1932(18) 0.2234(18) 0.0576(18) Uani 0.397(8) 1 d PDU A 2
H39B H 0.2233 -0.1618 0.1778 0.069 Uiso 0.397(8) 1 calc PR A 2
C44B C 0.3345(14) 0.077(2) 0.4377(16) 0.137(3) Uani 0.397(8) 1 d PDU A 2
H44C H 0.2936 0.1051 0.4027 0.165 Uiso 0.397(8) 1 calc PR A 2
H44D H 0.3124 0.0302 0.4700 0.165 Uiso 0.397(8) 1 calc PR A 2
C43B C 0.3873(15) 0.030(2) 0.3784(15) 0.123(3) Uani 0.397(8) 1 d PDU A 2
H43C H 0.4044 -0.0263 0.4040 0.148 Uiso 0.397(8) 1 calc PR A 2
H43D H 0.4313 0.0682 0.3750 0.148 Uiso 0.397(8) 1 calc PR A 2
C45B C 0.3677(17) 0.149(2) 0.500(2) 0.145(3) Uani 0.397(8) 1 d PDU A 2
H45B H 0.3444 0.1421 0.5519 0.174 Uiso 0.397(8) 1 calc PR A 2
H45C H 0.3541 0.2079 0.4772 0.174 Uiso 0.397(8) 1 calc PR A 2
C46B C 0.4545(17) 0.146(3) 0.520(2) 0.168(5) Uani 0.397(8) 1 d PDU A 2
H46G H 0.4701 0.1940 0.5572 0.251 Uiso 0.397(8) 1 calc PR A 2
H46D H 0.4784 0.1519 0.4686 0.251 Uiso 0.397(8) 1 calc PR A 2
H46E H 0.4686 0.0889 0.5457 0.251 Uiso 0.397(8) 1 calc PR A 2

loop_
_atom_site_aniso_label
_atom_site_aniso_U_11
_atom_site_aniso_U_22
_atom_site_aniso_U_33
_atom_site_aniso_U_23
_atom_site_aniso_U_13
_atom_site_aniso_U_12
Sm1 0.01295(12) 0.01429(12) 0.01251(12) 0.00033(8) 0.00057(8) 0.00057(9)
Sm2 0.01368(12) 0.01538(12) 0.01360(12) -0.00032(9) 0.00075(8) -0.00104(9)
Cl1 0.0163(6) 0.0263(6) 0.0466(8) 0.0136(6) 0.0048(5) 0.0025(5)
O1 0.026(2) 0.039(2) 0.048(3) 0.022(2) 0.0041(18) -0.0045(18)
O2 0.026(2) 0.031(2) 0.058(3) 0.024(2) -0.0016(18) 0.0051(17)
O3 0.024(2) 0.040(2) 0.055(3) -0.030(2) 0.0037(18) 0.0065(18)
O5 0.035(2) 0.049(3) 0.034(2) 0.0197(19) -0.0144(18) -0.001(2)
O4 0.024(2) 0.0253(19) 0.040(2) -0.0171(16) 0.0015(16) -0.0072(15)
O6 0.036(2) 0.051(3) 0.030(2) 0.0205(19) 0.0037(17) -0.010(2)
O7 0.0197(19) 0.049(2) 0.0253(19) -0.0178(17) -0.0020(15) -0.0017(17)
O8 0.0234(19) 0.038(2) 0.0176(17) -0.0065(15) 0.0011(14) 0.0080(16)
O9 0.025(2) 0.041(2) 0.033(2) -0.0183(18) 0.0089(16) -0.0023(17)
O10 0.025(2) 0.037(2) 0.039(2) -0.0211(18) 0.0082(16) -0.0106(17)
O11 0.032(2) 0.040(2) 0.027(2) -0.0130(17) 0.0005(16) -0.0171(18)
O12 0.022(2) 0.058(3) 0.042(2) -0.028(2) 0.0119(17) -0.0069(19)
C1 0.023(3) 0.024(3) 0.030(3) 0.010(2) 0.003(2) -0.002(2)
C2 0.017(2) 0.022(3) 0.029(3) 0.013(2) 0.000(2) 0.000(2)
C3 0.019(3) 0.035(3) 0.038(3) 0.011(2) -0.006(2) -0.008(2)
C4 0.025(3) 0.035(3) 0.030(3) 0.016(2) -0.009(2) -0.005(2)
C5 0.019(2) 0.028(3) 0.020(2) 0.012(2) 0.0018(19) 0.000(2)
C6 0.016(2) 0.024(3) 0.023(3) 0.007(2) 0.0015(19) -0.0002(19)
C7 0.015(2) 0.027(3) 0.022(2) 0.005(2) 0.0003(18) 0.000(2)
C8 0.025(3) 0.037(3) 0.027(3) 0.013(2) -0.004(2) -0.004(2)
C9 0.038(3) 0.052(4) 0.025(3) 0.001(3) -0.010(2) -0.011(3)
C10 0.038(3) 0.041(3) 0.037(3) -0.003(3) -0.003(3) -0.019(3)
C11 0.034(3) 0.029(3) 0.027(3) 0.006(2) 0.004(2) -0.008(2)
C12 0.031(3) 0.027(3) 0.024(3) 0.011(2) -0.003(2) -0.003(2)
C13 0.021(3) 0.027(3) 0.030(3) -0.007(2) 0.003(2) -0.004(2)
C14 0.018(3) 0.028(3) 0.028(3) -0.009(2) 0.005(2) -0.002(2)
C15 0.026(3) 0.035(3) 0.043(3) -0.019(3) -0.005(2) 0.015(2)
C16 0.029(3) 0.041(3) 0.032(3) -0.013(3) -0.010(2) 0.013(3)
C17 0.016(2) 0.027(3) 0.022(3) -0.008(2) -0.0005(19) 0.000(2)
C18 0.016(2) 0.021(2) 0.020(2) -0.0040(19) 0.0015(18) -0.0017(19)
C19 0.017(2) 0.022(2) 0.023(2) -0.008(2) 0.0011(19) -0.0033(19)
C20 0.040(3) 0.034(3) 0.018(3) -0.008(2) -0.003(2) 0.000(3)
C21 0.043(4) 0.044(4) 0.025(3) -0.001(3) -0.012(2) 0.007(3)
C22 0.037(3) 0.031(3) 0.033(3) 0.001(2) -0.004(2) 0.011(3)
C23 0.026(3) 0.024(3) 0.027(3) -0.004(2) 0.002(2) 0.005(2)
C24 0.018(2) 0.027(3) 0.018(2) -0.0034(19) -0.0011(18) 0.000(2)
C25 0.031(3) 0.031(3) 0.022(3) -0.006(2) 0.007(2) -0.009(2)
C26 0.020(3) 0.029(3) 0.028(3) -0.010(2) 0.006(2) -0.006(2)
C27 0.032(3) 0.036(3) 0.031(3) -0.014(2) -0.001(2) 0.006(3)
C28 0.032(3) 0.044(3) 0.024(3) -0.015(2) -0.007(2) 0.002(3)
C29 0.021(3) 0.029(3) 0.028(3) -0.012(2) 0.006(2) -0.007(2)
C30 0.025(3) 0.025(3) 0.026(3) -0.007(2) 0.007(2) -0.005(2)
C31 0.023(3) 0.029(3) 0.025(3) -0.008(2) 0.003(2) -0.010(2)
C32 0.042(4) 0.041(3) 0.028(3) -0.003(3) -0.001(3) -0.009(3)
C33 0.052(4) 0.057(4) 0.036(4) 0.008(3) -0.007(3) -0.005(3)
C34 0.046(4) 0.045(4) 0.057(4) 0.014(3) 0.003(3) 0.010(3)
C35 0.040(4) 0.031(3) 0.049(4) -0.002(3) 0.010(3) 0.001(3)
C36 0.029(3) 0.027(3) 0.030(3) -0.012(2) 0.007(2) -0.012(2)
N1A 0.070(4) 0.052(3) 0.058(4) 0.014(3) 0.023(3) 0.019(3)
N2A 0.086(3) 0.065(4) 0.054(3) 0.007(3) 0.017(3) 0.008(3)
C37A 0.074(4) 0.050(4) 0.048(4) 0.016(3) 0.012(4) 0.019(4)
C38A 0.084(4) 0.063(4) 0.052(3) 0.012(4) 0.013(3) 0.014(4)
C39A 0.070(4) 0.054(4) 0.051(3) 0.014(3) 0.015(3) 0.009(3)
C40A 0.074(6) 0.054(6) 0.112(8) 0.008(7) 0.055(7) 0.014(5)
C41A 0.113(4) 0.079(4) 0.084(4) 0.012(4) 0.022(4) -0.007(4)
C43A 0.155(5) 0.106(5) 0.113(5) 0.017(4) 0.035(5) -0.006(5)
C42A 0.139(5) 0.095(4) 0.103(4) 0.014(4) 0.031(4) -0.001(4)
C44A 0.169(5) 0.116(5) 0.130(5) 0.023(5) 0.032(5) -0.012(5)
C45A 0.177(6) 0.122(6) 0.139(6) 0.020(6) 0.030(6) -0.016(6)
C46A 0.204(10) 0.143(9) 0.161(10) 0.005(9) 0.046(9) -0.019(9)
N2B 0.086(3) 0.065(4) 0.054(3) 0.007(3) 0.017(3) 0.008(3)
N1B 0.070(4) 0.052(3) 0.058(4) 0.014(3) 0.023(3) 0.019(3)
C40B 0.074(6) 0.054(6) 0.112(8) 0.008(7) 0.055(7) 0.014(5)
C37B 0.074(4) 0.050(4) 0.048(4) 0.016(3) 0.012(4) 0.019(4)
C38B 0.084(4) 0.063(4) 0.052(3) 0.012(4) 0.013(3) 0.014(4)
C41B 0.113(4) 0.079(4) 0.084(4) 0.012(4) 0.022(4) -0.007(4)
C42B 0.139(5) 0.095(4) 0.103(4) 0.014(4) 0.031(4) -0.001(4)
C39B 0.070(4) 0.054(4) 0.051(3) 0.014(3) 0.015(3) 0.009(3)
C44B 0.169(5) 0.116(5) 0.130(5) 0.023(5) 0.032(5) -0.012(5)
C43B 0.155(5) 0.106(5) 0.113(5) 0.017(4) 0.035(5) -0.006(5)
C45B 0.177(6) 0.122(6) 0.139(6) 0.020(6) 0.030(6) -0.016(6)
C46B 0.204(10) 0.143(9) 0.161(10) 0.005(9) 0.046(9) -0.019(9)

loop_
_atom_type_symbol
_atom_type_description
_atom_type_scat_dispersion_real
_atom_type_scat_dispersion_imag
_atom_type_scat_source
C C 0.0033 0.0016 'International Tables Vol C Tables 4.2.6.8 and 6.1.1.4'
H H 0.0000 0.0000 'International Tables Vol C Tables 4.2.6.8 and 6.1.1.4'
N N 0.0061 0.0033 'International Tables Vol C Tables 4.2.6.8 and 6.1.1.4'
O O 0.0106 0.0060 'International Tables Vol C Tables 4.2.6.8 and 6.1.1.4'
Cl Cl 0.1484 0.1585 'International Tables Vol C Tables 4.2.6.8 and 6.1.1.4'
Sm Sm -0.1638 3.4418 'International Tables Vol C Tables 4.2.6.8 and 6.1.1.4'

loop_
_geom_angle_atom_site_label_1
_geom_angle_atom_site_label_2
_geom_angle_atom_site_label_3
_geom_angle
_geom_angle_site_symmetry_1
_geom_angle_site_symmetry_3
O7 Sm1 O1 80.28(13) 4_565 .
O7 Sm1 O5 147.22(15) 4_565 4_566
O1 Sm1 O5 77.96(15) . 4_566
O7 Sm1 O3 82.24(14) 4_565 .
O1 Sm1 O3 97.98(16) . .
O5 Sm1 O3 76.88(14) 4_566 .
O7 Sm1 O6 77.35(14) 4_565 2_644
O1 Sm1 O6 80.80(16) . 2_644
O5 Sm1 O6 122.33(14) 4_566 2_644
O3 Sm1 O6 159.47(14) . 2_644
O7 Sm1 O2 140.15(15) 4_565 3_655
O1 Sm1 O2 124.75(14) . 3_655
O5 Sm1 O2 72.60(15) 4_566 3_655
O3 Sm1 O2 118.64(16) . 3_655
O6 Sm1 O2 77.26(15) 2_644 3_655
O7 Sm1 Cl1 76.73(9) 4_565 .
O1 Sm1 Cl1 156.68(10) . .
O5 Sm1 Cl1 124.46(12) 4_566 .
O3 Sm1 Cl1 82.87(11) . .
O6 Sm1 Cl1 90.32(11) 2_644 .
O2 Sm1 Cl1 73.22(10) 3_655 .
O11 Sm2 O4 99.17(14) 4_565 .
O11 Sm2 O10 79.59(15) 4_565 3
O4 Sm2 O10 154.42(14) . 3
O11 Sm2 O8 80.58(13) 4_565 4_565
O4 Sm2 O8 76.42(13) . 4_565
O10 Sm2 O8 78.19(13) 3 4_565
O11 Sm2 O9 74.70(13) 4_565 .
O4 Sm2 O9 73.68(13) . .
O10 Sm2 O9 129.20(13) 3 .
O8 Sm2 O9 137.12(14) 4_565 .
O11 Sm2 O12 122.82(13) 4_565 2_545
O4 Sm2 O12 114.84(15) . 2_545
O10 Sm2 O12 86.01(15) 3 2_545
O8 Sm2 O12 148.98(14) 4_565 2_545
O9 Sm2 O12 72.95(15) . 2_545
O11 Sm2 Cl1 161.83(10) 4_565 .
O4 Sm2 Cl1 83.28(10) . .
O10 Sm2 Cl1 90.43(10) 3 .
O8 Sm2 Cl1 82.54(9) 4_565 .
O9 Sm2 Cl1 122.91(10) . .
O12 Sm2 Cl1 70.94(9) 2_545 .
O11 Sm2 C36 100.42(14) 4_565 2_545
O4 Sm2 C36 128.51(15) . 2_545
O10 Sm2 C36 76.27(15) 3 2_545
O8 Sm2 C36 153.78(14) 4_565 2_545
O9 Sm2 C36 66.54(14) . 2_545
O12 Sm2 C36 22.79(13) 2_545 2_545
Cl1 Sm2 C36 91.79(10) . 2_545
Sm2 Cl1 Sm1 111.59(4) . .
C1 O1 Sm1 143.5(3) . .
C1 O2 Sm1 143.7(4) . 3_655
C13 O3 Sm1 138.4(3) . .
C12 O5 Sm1 164.1(4) . 4_565
C13 O4 Sm2 144.0(4) . .
C12 O6 Sm1 127.5(3) . 2_654
C24 O7 Sm1 160.6(3) . 4_566
C24 O8 Sm2 132.0(3) . 4_566
C25 O9 Sm2 136.8(3) . .
C25 O10 Sm2 140.3(4) . 3
C36 O11 Sm2 161.3(4) . 4_566
C36 O12 Sm2 108.7(3) . 2
O1 C1 O2 126.2(5) . .
O1 C1 C2 116.5(4) . .
O2 C1 C2 117.2(5) . .
C3 C2 C7 120.1(4) . .
C3 C2 C1 116.5(5) . .
C7 C2 C1 123.4(4) . .
C2 C3 C4 120.4(5) . .
C2 C3 H3A 119.8 . .
C4 C3 H3A 119.8 . .
C5 C4 C3 121.4(5) . .
C5 C4 H4A 119.3 . .
C3 C4 H4A 119.3 . .
C4 C5 C6 119.8(4) . .
C4 C5 C12 117.1(4) . .
C6 C5 C12 123.0(4) . .
C11 C6 C7 119.2(4) . .
C11 C6 C5 122.2(4) . .
C7 C6 C5 118.5(4) . .
C8 C7 C6 118.2(5) . .
C8 C7 C2 122.2(4) . .
C6 C7 C2 119.6(4) . .
C9 C8 C7 121.3(5) . .
C9 C8 H8A 119.3 . .
C7 C8 H8A 119.3 . .
C8 C9 C10 119.9(5) . .
C8 C9 H9A 120.0 . .
C10 C9 H9A 120.0 . .
C11 C10 C9 120.7(5) . .
C11 C10 H10A 119.6 . .
C9 C10 H10A 119.6 . .
C10 C11 C6 120.6(5) . .
C10 C11 H11A 119.7 . .
C6 C11 H11A 119.7 . .
O6 C12 O5 124.0(5) . .
O6 C12 C5 118.5(5) . .
O5 C12 C5 117.5(5) . .
O4 C13 O3 123.9(5) . .
O4 C13 C14 118.9(5) . .
O3 C13 C14 117.1(4) . .
C15 C14 C19 119.3(5) . .
C15 C14 C13 117.0(5) . .
C19 C14 C13 123.7(5) . .
C14 C15 C16 122.3(5) . .
C14 C15 H15A 118.8 . .
C16 C15 H15A 118.8 . .
C17 C16 C15 120.7(5) . .
C17 C16 H16A 119.7 . .
C15 C16 H16A 119.7 . .
C16 C17 C18 120.0(5) . .
C16 C17 C24 115.5(4) . .
C18 C17 C24 124.5(4) . .
C23 C18 C17 123.1(4) . .
C23 C18 C19 118.0(4) . .
C17 C18 C19 118.9(4) . .
C20 C19 C14 123.2(5) . .
C20 C19 C18 118.0(5) . .
C14 C19 C18 118.7(4) . .
C21 C20 C19 121.6(5) . .
C21 C20 H20A 119.2 . .
C19 C20 H20A 119.2 . .
C20 C21 C22 120.5(5) . .
C20 C21 H21A 119.7 . .
C22 C21 H21A 119.7 . .
C23 C22 C21 120.4(5) . .
C23 C22 H22A 119.8 . .
C21 C22 H22A 119.8 . .
C22 C23 C18 121.4(5) . .
C22 C23 H23A 119.3 . .
C18 C23 H23A 119.3 . .
O7 C24 O8 126.0(5) . .
O7 C24 C17 114.6(4) . .
O8 C24 C17 119.4(4) . .
O9 C25 O10 125.1(5) . .
O9 C25 C26 118.4(5) . .
O10 C25 C26 116.4(5) . .
C27 C26 C31 120.3(5) . .
C27 C26 C25 118.5(5) . .
C31 C26 C25 121.0(5) . .
C26 C27 C28 121.1(5) . .
C26 C27 H27A 119.4 . .
C28 C27 H27A 119.4 . .
C29 C28 C27 120.2(5) . .
C29 C28 H28A 119.9 . .
C27 C28 H28A 119.9 . .
C28 C29 C30 120.6(5) . .
C28 C29 C36 118.8(5) . .
C30 C29 C36 120.4(5) . .
C35 C30 C29 122.7(5) . .
C35 C30 C31 118.1(5) . .
C29 C30 C31 119.1(5) . .
C32 C31 C26 122.8(5) . .
C32 C31 C30 119.1(5) . .
C26 C31 C30 118.0(5) . .
C33 C32 C31 121.0(6) . .
C33 C32 H32A 119.5 . .
C31 C32 H32A 119.5 . .
C32 C33 C34 120.2(6) . .
C32 C33 H33A 119.9 . .
C34 C33 H33A 119.9 . .
C35 C34 C33 121.3(6) . .
C35 C34 H34A 119.4 . .
C33 C34 H34A 119.4 . .
C34 C35 C30 120.3(6) . .
C34 C35 H35A 119.9 . .
C30 C35 H35A 119.9 . .
O12 C36 O11 122.0(5) . .
O12 C36 C29 118.4(5) . .
O11 C36 C29 119.5(5) . .
O12 C36 Sm2 48.5(3) . 2
O11 C36 Sm2 74.0(3) . 2
C29 C36 Sm2 165.8(4) . 2
C39A N1A C37A 109.1(11) . .
C39A N1A C40A 122.6(11) . .
C37A N1A C40A 127.3(10) . .
C38A N2A C39A 107.9(10) . .
C38A N2A C41A 127.8(12) . .
C39A N2A C41A 124.2(9) . .
N1A C37A C38A 106.2(11) . .
N1A C37A H37A 126.9 . .
C38A C37A H37A 126.9 . .
N2A C38A C37A 106.4(11) . .
N2A C38A H38A 126.8 . .
C37A C38A H38A 126.8 . .
N1A C39A N2A 108.5(10) . .
N1A C39A H39A 125.7 . .
N2A C39A H39A 125.7 . .
N2A C41A C42A 108.6(14) . .
N2A C41A H41A 110.0 . .
C42A C41A H41A 110.0 . .
N2A C41A H41B 110.0 . .
C42A C41A H41B 110.0 . .
H41A C41A H41B 108.3 . .
C44A C43A C42A 107.8(11) . .
C44A C43A H43A 110.2 . .
C42A C43A H43A 110.2 . .
C44A C43A H43B 110.2 . .
C42A C43A H43B 110.2 . .
H43A C43A H43B 108.5 . .
C41A C42A C43A 94.9(14) . .
C41A C42A H42A 112.8 . .
C43A C42A H42A 112.8 . .
C41A C42A H42B 112.8 . .
C43A C42A H42B 112.8 . .
H42A C42A H42B 110.2 . .
C45A C44A C43A 115.9(13) . .
C45A C44A H44A 108.3 . .
C43A C44A H44A 108.3 . .
C45A C44A H44B 108.3 . .
C43A C44A H44B 108.3 . .
H44A C44A H44B 107.4 . .
C44A C45A C46A 115.7(12) . .
C44A C45A H45A 108.4 . .
C46A C45A H45A 108.4 . .
C44A C45A H45D 108.4 . .
C46A C45A H45D 108.4 . .
H45A C45A H45D 107.4 . .
C45A C46A H46A 109.5 . .
C45A C46A H46B 109.5 . .
H46A C46A H46B 109.5 . .
C45A C46A H46C 109.5 . .
H46A C46A H46C 109.5 . .
H46B C46A H46C 109.5 . .
C38B N2B C39B 107.2(11) . .
C38B N2B C41B 130.0(15) . .
C39B N2B C41B 122.6(11) . .
C39B N1B C37B 110.1(17) . .
C39B N1B C40B 117.1(16) . .
C37B N1B C40B 132.2(13) . .
N1B C40B H40D 109.5 . .
N1B C40B H40E 109.5 . .
H40D C40B H40E 109.5 . .
N1B C40B H40F 109.5 . .
H40D C40B H40F 109.5 . .
H40E C40B H40F 109.5 . .
N1B C37B C38B 104.9(16) . .
N1B C37B H37B 127.6 . .
C38B C37B H37B 127.6 . .
N2B C38B C37B 107.4(13) . .
N2B C38B H38B 126.3 . .
C37B C38B H38B 126.3 . .
N2B C41B C42B 127(2) . .
N2B C41B H41C 105.6 . .
C42B C41B H41C 105.6 . .
N2B C41B H41D 105.6 . .
C42B C41B H41D 105.6 . .
H41C C41B H41D 106.1 . .
C41B C42B C43B 119(2) . .
C41B C42B H42C 107.5 . .
C43B C42B H42C 107.5 . .
C41B C42B H42D 107.5 . .
C43B C42B H42D 107.5 . .
H42C C42B H42D 107.0 . .
N1B C39B N2B 107.9(14) . .
N1B C39B H39B 126.1 . .
N2B C39B H39B 126.1 . .
C45B C44B C43B 118.8(14) . .
C45B C44B H44C 107.6 . .
C43B C44B H44C 107.6 . .
C45B C44B H44D 107.6 . .
C43B C44B H44D 107.6 . .
H44C C44B H44D 107.0 . .
C44B C43B C42B 116.2(15) . .
C44B C43B H43C 108.2 . .
C42B C43B H43C 108.2 . .
C44B C43B H43D 108.2 . .
C42B C43B H43D 108.2 . .
H43C C43B H43D 107.4 . .
C44B C45B C46B 115.6(12) . .
C44B C45B H45B 108.4 . .
C46B C45B H45B 108.4 . .
C44B C45B H45C 108.4 . .
C46B C45B H45C 108.4 . .
H45B C45B H45C 107.5 . .
C45B C46B H46G 109.5 . .
C45B C46B H46D 109.5 . .
H46G C46B H46D 109.5 . .
C45B C46B H46E 109.5 . .
H46G C46B H46E 109.5 . .
H46D C46B H46E 109.5 . .

loop_
_geom_bond_atom_site_label_1
_geom_bond_atom_site_label_2
_geom_bond_distance
_geom_bond_site_symmetry_2
Sm1 O7 2.336(3) 4_565
Sm1 O1 2.347(4) .
Sm1 O5 2.351(4) 4_566
Sm1 O3 2.361(4) .
Sm1 O6 2.361(4) 2_644
Sm1 O2 2.377(4) 3_655
Sm1 Cl1 2.8428(13) .
Sm2 O11 2.320(3) 4_565
Sm2 O4 2.324(3) .
Sm2 O10 2.342(3) 3
Sm2 O8 2.394(3) 4_565
Sm2 O9 2.412(4) .
Sm2 O12 2.424(4) 2_545
Sm2 Cl1 2.8185(12) .
Sm2 C36 3.064(5) 2_545
O1 C1 1.240(6) .
O2 C1 1.252(6) .
O2 Sm1 2.377(4) 3_655
O3 C13 1.258(6) .
O5 C12 1.251(6) .
O5 Sm1 2.351(4) 4_565
O4 C13 1.255(6) .
O6 C12 1.243(6) .
O6 Sm1 2.361(4) 2_654
O7 C24 1.241(6) .
O7 Sm1 2.336(3) 4_566
O8 C24 1.256(6) .
O8 Sm2 2.394(3) 4_566
O9 C25 1.253(7) .
O10 C25 1.256(6) .
O10 Sm2 2.342(3) 3
O11 C36 1.257(6) .
O11 Sm2 2.320(3) 4_566
O12 C36 1.253(7) .
O12 Sm2 2.424(4) 2
C1 C2 1.516(7) .
C2 C3 1.366(7) .
C2 C7 1.424(7) .
C3 C4 1.414(7) .
C3 H3A 0.9300 .
C4 C5 1.357(7) .
C4 H4A 0.9300 .
C5 C6 1.440(7) .
C5 C12 1.500(6) .
C6 C11 1.417(7) .
C6 C7 1.420(7) .
C7 C8 1.420(7) .
C8 C9 1.362(8) .
C8 H8A 0.9300 .
C9 C10 1.411(8) .
C9 H9A 0.9300 .
C10 C11 1.358(8) .
C10 H10A 0.9300 .
C11 H11A 0.9300 .
C13 C14 1.507(7) .
C14 C15 1.366(7) .
C14 C19 1.427(7) .
C15 C16 1.399(8) .
C15 H15A 0.9300 .
C16 C17 1.362(7) .
C16 H16A 0.9300 .
C17 C18 1.431(6) .
C17 C24 1.517(6) .
C18 C23 1.419(7) .
C18 C19 1.446(6) .
C19 C20 1.410(7) .
C20 C21 1.360(8) .
C20 H20A 0.9300 .
C21 C22 1.396(8) .
C21 H21A 0.9300 .
C22 C23 1.358(7) .
C22 H22A 0.9300 .
C23 H23A 0.9300 .
C25 C26 1.498(7) .
C26 C27 1.359(8) .
C26 C31 1.431(8) .
C27 C28 1.417(7) .
C27 H27A 0.9300 .
C28 C29 1.351(8) .
C28 H28A 0.9300 .
C29 C30 1.426(7) .
C29 C36 1.499(7) .
C30 C35 1.424(8) .
C30 C31 1.431(7) .
C31 C32 1.408(8) .
C32 C33 1.356(9) .
C32 H32A 0.9300 .
C33 C34 1.399(10) .
C33 H33A 0.9300 .
C34 C35 1.359(9) .
C34 H34A 0.9300 .
C35 H35A 0.9300 .
C36 Sm2 3.064(5) 2
N1A C39A 1.311(9) .
N1A C37A 1.334(8) .
N1A C40A 1.456(13) .
N2A C38A 1.315(8) .
N2A C39A 1.370(12) .
N2A C41A 1.488(13) .
C37A C38A 1.432(15) .
C37A H37A 0.9300 .
C38A H38A 0.9300 .
C39A H39A 0.9300 .
C40A H40A 0.9600 .
C40A H40B 0.9600 .
C40A H40C 0.9600 .
C41A C42A 1.541(10) .
C41A H41A 0.9700 .
C41A H41B 0.9700 .
C43A C44A 1.564(10) .
C43A C42A 1.575(10) .
C43A H43A 0.9700 .
C43A H43B 0.9700 .
C42A H42A 0.9700 .
C42A H42B 0.9700 .
C44A C45A 1.533(10) .
C44A H44A 0.9700 .
C44A H44B 0.9700 .
C45A C46A 1.542(10) .
C45A H45A 0.9700 .
C45A H45D 0.9700 .
C46A H46A 0.9600 .
C46A H46B 0.9600 .
C46A H46C 0.9600 .
N2B C38B 1.317(9) .
N2B C39B 1.374(13) .
N2B C41B 1.495(14) .
N1B C39B 1.308(9) .
N1B C37B 1.327(9) .
N1B C40B 1.438(13) .
C40B H40D 0.9600 .
C40B H40E 0.9600 .
C40B H40F 0.9600 .
C37B C38B 1.433(16) .
C37B H37B 0.9300 .
C38B H38B 0.9300 .
C41B C42B 1.542(10) .
C41B H41C 0.9700 .
C41B H41D 0.9700 .
C42B C43B 1.566(10) .
C42B H42C 0.9700 .
C42B H42D 0.9700 .
C39B H39B 0.9300 .
C44B C45B 1.536(10) .
C44B C43B 1.557(10) .
C44B H44C 0.9700 .
C44B H44D 0.9700 .
C43B H43C 0.9700 .
C43B H43D 0.9700 .
C45B C46B 1.550(10) .
C45B H45B 0.9700 .
C45B H45C 0.9700 .
C46B H46G 0.9600 .
C46B H46D 0.9600 .
C46B H46E 0.9600 .

loop_
_geom_torsion_atom_site_label_1
_geom_torsion_atom_site_label_2
_geom_torsion_atom_site_label_3
_geom_torsion_atom_site_label_4
_geom_torsion
_geom_torsion_site_symmetry_1
_geom_torsion_site_symmetry_4
O11 Sm2 Cl1 Sm1 74.0(3) 4_565 .
O4 Sm2 Cl1 Sm1 -24.93(11) . .
O10 Sm2 Cl1 Sm1 130.22(11) 3 .
O8 Sm2 Cl1 Sm1 52.19(10) 4_565 .
O9 Sm2 Cl1 Sm1 -90.52(12) . .
O12 Sm2 Cl1 Sm1 -144.15(13) 2_545 .
C36 Sm2 Cl1 Sm1 -153.51(12) 2_545 .
O7 Sm1 Cl1 Sm2 -39.63(11) 4_565 .
O1 Sm1 Cl1 Sm2 -49.6(3) . .
O5 Sm1 Cl1 Sm2 112.73(13) 4_566 .
O3 Sm1 Cl1 Sm2 44.04(12) . .
O6 Sm1 Cl1 Sm2 -116.54(11) 2_644 .
O2 Sm1 Cl1 Sm2 166.87(13) 3_655 .
O7 Sm1 O1 C1 -154.4(7) 4_565 .
O5 Sm1 O1 C1 50.3(7) 4_566 .
O3 Sm1 O1 C1 125.0(7) . .
O6 Sm1 O1 C1 -75.7(7) 2_644 .
O2 Sm1 O1 C1 -8.3(7) 3_655 .
Cl1 Sm1 O1 C1 -144.5(5) . .
O7 Sm1 O3 C13 29.5(6) 4_565 .
O1 Sm1 O3 C13 108.5(6) . .
O5 Sm1 O3 C13 -175.9(6) 4_566 .
O6 Sm1 O3 C13 23.4(9) 2_644 .
O2 Sm1 O3 C13 -114.4(6) 3_655 .
Cl1 Sm1 O3 C13 -48.0(6) . .
O11 Sm2 O4 C13 159.9(6) 4_565 .
O10 Sm2 O4 C13 -115.1(6) 3 .
O8 Sm2 O4 C13 -122.2(6) 4_565 .
O9 Sm2 O4 C13 88.9(6) . .
O12 Sm2 O4 C13 27.1(6) 2_545 .
Cl1 Sm2 O4 C13 -38.3(6) . .
C36 Sm2 O4 C13 48.7(6) 2_545 .
O11 Sm2 O9 C25 18.4(5) 4_565 .
O4 Sm2 O9 C25 123.0(6) . .
O10 Sm2 O9 C25 -43.9(6) 3 .
O8 Sm2 O9 C25 75.5(6) 4_565 .
O12 Sm2 O9 C25 -113.8(5) 2_545 .
Cl1 Sm2 O9 C25 -166.5(5) . .
C36 Sm2 O9 C25 -90.4(5) 2_545 .
Sm1 O1 C1 O2 -4.6(11) . .
Sm1 O1 C1 C2 172.5(4) . .
Sm1 O2 C1 O1 19.6(11) 3_655 .
Sm1 O2 C1 C2 -157.6(5) 3_655 .
O1 C1 C2 C3 -41.4(8) . .
O2 C1 C2 C3 136.0(6) . .
O1 C1 C2 C7 138.5(6) . .
O2 C1 C2 C7 -44.1(8) . .
C7 C2 C3 C4 1.9(9) . .
C1 C2 C3 C4 -178.2(5) . .
C2 C3 C4 C5 -0.7(9) . .
C3 C4 C5 C6 -1.9(9) . .
C3 C4 C5 C12 175.2(5) . .
C4 C5 C6 C11 -174.6(5) . .
C12 C5 C6 C11 8.5(8) . .
C4 C5 C6 C7 3.2(8) . .
C12 C5 C6 C7 -173.8(5) . .
C11 C6 C7 C8 -2.1(8) . .
C5 C6 C7 C8 -179.9(5) . .
C11 C6 C7 C2 175.9(5) . .
C5 C6 C7 C2 -2.0(7) . .
C3 C2 C7 C8 177.4(5) . .
C1 C2 C7 C8 -2.5(8) . .
C3 C2 C7 C6 -0.5(8) . .
C1 C2 C7 C6 179.6(5) . .
C6 C7 C8 C9 1.4(9) . .
C2 C7 C8 C9 -176.5(6) . .
C7 C8 C9 C10 0.1(10) . .
C8 C9 C10 C11 -0.9(10) . .
C9 C10 C11 C6 0.1(10) . .
C7 C6 C11 C10 1.4(8) . .
C5 C6 C11 C10 179.2(6) . .
Sm1 O6 C12 O5 0.4(9) 2_654 .
Sm1 O6 C12 C5 179.4(4) 2_654 .
Sm1 O5 C12 O6 27.5(19) 4_565 .
Sm1 O5 C12 C5 -151.5(12) 4_565 .
C4 C5 C12 O6 -141.4(6) . .
C6 C5 C12 O6 35.6(8) . .
C4 C5 C12 O5 37.7(8) . .
C6 C5 C12 O5 -145.3(5) . .
Sm2 O4 C13 O3 63.2(9) . .
Sm2 O4 C13 C14 -113.5(6) . .
Sm1 O3 C13 O4 5.0(10) . .
Sm1 O3 C13 C14 -178.3(4) . .
O4 C13 C14 C15 143.1(6) . .
O3 C13 C14 C15 -33.8(8) . .
O4 C13 C14 C19 -35.2(8) . .
O3 C13 C14 C19 147.8(5) . .
C19 C14 C15 C16 0.4(9) . .
C13 C14 C15 C16 -178.0(6) . .
C14 C15 C16 C17 1.2(10) . .
C15 C16 C17 C18 -0.5(9) . .
C15 C16 C17 C24 -180.0(5) . .
C16 C17 C18 C23 -179.0(5) . .
C24 C17 C18 C23 0.4(8) . .
C16 C17 C18 C19 -1.7(8) . .
C24 C17 C18 C19 177.7(5) . .
C15 C14 C19 C20 175.7(6) . .
C13 C14 C19 C20 -6.0(8) . .
C15 C14 C19 C18 -2.6(8) . .
C13 C14 C19 C18 175.7(5) . .
C23 C18 C19 C20 2.3(7) . .
C17 C18 C19 C20 -175.2(5) . .
C23 C18 C19 C14 -179.3(5) . .
C17 C18 C19 C14 3.3(7) . .
C14 C19 C20 C21 -179.5(6) . .
C18 C19 C20 C21 -1.1(8) . .
C19 C20 C21 C22 -0.1(10) . .
C20 C21 C22 C23 0.1(10) . .
C21 C22 C23 C18 1.1(9) . .
C17 C18 C23 C22 175.0(5) . .
C19 C18 C23 C22 -2.3(8) . .
Sm1 O7 C24 O8 8.2(15) 4_566 .
Sm1 O7 C24 C17 -171.1(9) 4_566 .
Sm2 O8 C24 O7 -33.1(8) 4_566 .
Sm2 O8 C24 C17 146.2(4) 4_566 .
C16 C17 C24 O7 33.7(7) . .
C18 C17 C24 O7 -145.7(5) . .
C16 C17 C24 O8 -145.6(5) . .
C18 C17 C24 O8 35.0(8) . .
Sm2 O9 C25 O10 29.6(9) . .
Sm2 O9 C25 C26 -151.5(4) . .
Sm2 O10 C25 O9 4.6(10) 3 .
Sm2 O10 C25 C26 -174.3(4) 3 .
O9 C25 C26 C27 -48.1(7) . .
O10 C25 C26 C27 130.8(6) . .
O9 C25 C26 C31 137.7(5) . .
O10 C25 C26 C31 -43.3(7) . .
C31 C26 C27 C28 6.2(9) . .
C25 C26 C27 C28 -168.0(5) . .
C26 C27 C28 C29 0.3(9) . .
C27 C28 C29 C30 -7.2(9) . .
C27 C28 C29 C36 168.7(5) . .
C28 C29 C30 C35 -170.7(6) . .
C36 C29 C30 C35 13.5(8) . .
C28 C29 C30 C31 7.5(8) . .
C36 C29 C30 C31 -168.3(5) . .
C27 C26 C31 C32 171.8(6) . .
C25 C26 C31 C32 -14.2(8) . .
C27 C26 C31 C30 -5.5(8) . .
C25 C26 C31 C30 168.5(5) . .
C35 C30 C31 C32 -0.3(8) . .
C29 C30 C31 C32 -178.6(5) . .
C35 C30 C31 C26 177.1(5) . .
C29 C30 C31 C26 -1.2(7) . .
C26 C31 C32 C33 -175.5(6) . .
C30 C31 C32 C33 1.8(9) . .
C31 C32 C33 C34 -1.9(10) . .
C32 C33 C34 C35 0.5(11) . .
C33 C34 C35 C30 1.1(10) . .
C29 C30 C35 C34 177.1(6) . .
C31 C30 C35 C34 -1.1(9) . .
Sm2 O12 C36 O11 9.7(7) 2 .
Sm2 O12 C36 C29 -173.2(4) 2 .
Sm2 O11 C36 O12 -112.6(11) 4_566 .
Sm2 O11 C36 C29 70.3(14) 4_566 .
Sm2 O11 C36 Sm2 -105.0(12) 4_566 2
C28 C29 C36 O12 -133.4(6) . .
C30 C29 C36 O12 42.5(8) . .
C28 C29 C36 O11 43.8(8) . .
C30 C29 C36 O11 -140.3(5) . .
C28 C29 C36 Sm2 -154.7(13) . 2
C30 C29 C36 Sm2 21.2(18) . 2
C39A N1A C37A C38A 6(2) . .
C40A N1A C37A C38A 174.8(15) . .
C39A N2A C38A C37A -10(3) . .
C41A N2A C38A C37A 174(2) . .
N1A C37A C38A N2A 2.7(19) . .
C37A N1A C39A N2A -13(3) . .
C40A N1A C39A N2A 178.1(19) . .
C38A N2A C39A N1A 14(3) . .
C41A N2A C39A N1A -170(2) . .
C38A N2A C41A C42A -3(3) . .
C39A N2A C41A C42A -178(2) . .
N2A C41A C42A C43A -85(2) . .
C44A C43A C42A C41A -156.7(14) . .
C42A C43A C44A C45A -79(2) . .
C43A C44A C45A C46A -128(2) . .
C39B N1B C37B C38B -12(3) . .
C40B N1B C37B C38B 177(3) . .
C39B N2B C38B C37B 7(4) . .
C41B N2B C38B C37B -177(3) . .
N1B C37B C38B N2B 2(3) . .
C38B N2B C41B C42B -76(4) . .
C39B N2B C41B C42B 99(4) . .
N2B C41B C42B C43B 75(4) . .
C37B N1B C39B N2B 17(4) . .
C40B N1B C39B N2B -171(3) . .
C38B N2B C39B N1B -15(5) . .
C41B N2B C39B N1B 170(3) . .
C45B C44B C43B C42B -142(3) . .
C41B C42B C43B C44B -126(3) . .
C43B C44B C45B C46B -20(5) . .
